data_7235401
loop_
_publ_author_name
'Mirzaei, Masoud'
'Eshtiagh-Hosseini, Hossein'
'Karrabi, Zahra'
'Mol\<canov, Kre\<simir'
'Eydizadeh, Ehsan'
'Mague, Joel T.'
'Bauz\'a, Antonio'
'Frontera, Antonio'

_publ_section_title
;
 Crystal engineering with coordination compounds of NiII, CoII, and CrIII
 bearing dipicolinic acid driven by the nature of the noncovalent
 interactions
;
_journal_issue 24
_journal_name_full CrystEngComm
_journal_page_first 5352
_journal_paper_doi 10.1039/c4ce00325j
_journal_volume 16
_journal_year 2014
_chemical_formula_moiety '2(C14 H6 Cr N2 O8), 2(C13 H11 N2), 6(H2 O), 0.55(O), H'
_chemical_formula_sum 'C54 H47 Cr2 N8 O22.55'
_chemical_formula_weight 1272.76
_space_group_crystal_system monoclinic
_space_group_IT_number 15
_space_group_name_Hall '-C 2yc'
_space_group_name_H-M_alt 'C 1 2/c 1'
_audit_creation_date 2013-04-18
_audit_creation_method
;
  Olex2 1.2
  (compiled May  9 2012 12:37:22, GUI svn.r4230)
;
_cell_angle_alpha 90
_cell_angle_beta 119.555(3)
_cell_angle_gamma 90
_cell_formula_units_Z 4
_cell_length_a 35.1399(9)
_cell_length_b 9.6985(2)
_cell_length_c 18.5587(5)
_cell_measurement_reflns_used 8987
_cell_measurement_temperature 293(2)
_cell_measurement_theta_max 75.7516
_cell_measurement_theta_min 2.8889
_cell_volume 5501.9(3)
_computing_cell_refinement
;
        CrysAlisPro, Agilent Technologies,
        Version 1.171.35.19 (release 27-10-2011 CrysAlis171 .NET)
        (compiled Oct 27 2011,15:02:11)
;
_computing_data_collection
;
        CrysAlisPro, Agilent Technologies,
        Version 1.171.35.19 (release 27-10-2011 CrysAlis171 .NET)
        (compiled Oct 27 2011,15:02:11)
;
_computing_data_reduction
;
        CrysAlisPro, Agilent Technologies,
        Version 1.171.35.19 (release 27-10-2011 CrysAlis171 .NET)
        (compiled Oct 27 2011,15:02:11)
;
_computing_molecular_graphics
;
O. V. Dolomanov, L. J. Bourhis, R. J. Gildea, J. A. K. Howard and H. Puschmann,
OLEX2: a complete structure solution, refinement and analysis program.
J. Appl. Cryst. (2009). 42, 339-341.
;
_computing_publication_material
;
O. V. Dolomanov, L. J. Bourhis, R. J. Gildea, J. A. K. Howard and H. Puschmann,
OLEX2: a complete structure solution, refinement and analysis program.
J. Appl. Cryst. (2009). 42, 339-341.
;
_computing_structure_refinement 'SHELXL-97 (Sheldrick, 1997)'
_computing_structure_solution 'SHELXS-97 (Sheldrick, 1997)'
_diffrn_ambient_temperature 293(2)
_diffrn_measurement_device_type 'Xcalibur, Ruby, Nova'
_diffrn_measurement_method 'CCD, \w scans'
_diffrn_radiation_probe x-ray
_diffrn_radiation_type CuK\a
_diffrn_radiation_wavelength 1.54184
_diffrn_reflns_av_R_equivalents 0.0255
_diffrn_reflns_limit_h_max 43
_diffrn_reflns_limit_h_min -42
_diffrn_reflns_limit_k_max 12
_diffrn_reflns_limit_k_min -11
_diffrn_reflns_limit_l_max 14
_diffrn_reflns_limit_l_min -23
_diffrn_reflns_number 15534
_diffrn_reflns_theta_full 75.94
_diffrn_reflns_theta_max 75.94
_diffrn_reflns_theta_min 2.89
_exptl_absorpt_coefficient_mu 4.051
_exptl_absorpt_correction_T_max 1
_exptl_absorpt_correction_T_min 0.48837
_exptl_absorpt_correction_type multi-scan
_exptl_crystal_colour yellow
_exptl_crystal_density_diffrn 1.536
_exptl_crystal_density_method 'not measured'
_exptl_crystal_description prism
_exptl_crystal_F_000 2621.6
_exptl_crystal_size_max 0.22
_exptl_crystal_size_mid 0.16
_exptl_crystal_size_min 0.09
_refine_diff_density_max 0.269
_refine_diff_density_min -0.351
_refine_ls_extinction_method none
_refine_ls_goodness_of_fit_ref 1.06
_refine_ls_hydrogen_treatment mixed
_refine_ls_matrix_type full
_refine_ls_number_parameters 430
_refine_ls_number_reflns 5685
_refine_ls_number_restraints 15
_refine_ls_restrained_S_all 1.064
_refine_ls_R_factor_gt 0.0365
_refine_ls_shift/su_max 0.002
_refine_ls_structure_factor_coef Fsqd
_refine_ls_weighting_details 'calc w=1/[\s^2^(Fo^2^)+(0.0685P)^2^+0.9007P] where P=(Fo^2^+2Fc^2^)/3'
_refine_ls_weighting_scheme calc
_refine_ls_wR_factor_ref 0.108
_reflns_number_gt 5186
_reflns_number_total 5685
_reflns_threshold_expression >2sigma(I)
_cod_data_source_file c4ce00325j1.cif
_cod_data_source_block iran-ee-1
_cod_original_cell_volume 5501.9(2)
_cod_database_code 7235401

loop_
_space_group_symop_id
_space_group_symop_operation_xyz
1 'x, y, z'
2 '-x, y, -z+1/2'
3 'x+1/2, y+1/2, z'
4 '-x+1/2, y+1/2, -z+1/2'
5 '-x, -y, -z'
6 'x, -y, z-1/2'
7 '-x+1/2, -y+1/2, -z'
8 'x+1/2, -y+1/2, z-1/2'

loop_
_atom_site_label
_atom_site_type_symbol
_atom_site_fract_x
_atom_site_fract_y
_atom_site_fract_z
_atom_site_U_iso_or_equiv
_atom_site_adp_type
_atom_site_occupancy
_atom_site_calc_flag
_atom_site_refinement_flags
Cr1 Cr 0.634658(7) 0.27850(3) 0.478005(14) 0.03574(10) Uani 1 d .
O1 O 0.60336(4) 0.12607(13) 0.39937(7) 0.0460(3) Uani 1 d .
O2 O 0.60156(7) -0.0009(2) 0.29770(12) 0.0804(5) Uani 1 d .
O3 O 0.67721(4) 0.43175(14) 0.53041(7) 0.0466(3) Uani 1 d .
O4 O 0.73570(5) 0.53489(17) 0.53698(9) 0.0615(4) Uani 1 d D
O5 O 0.67197(4) 0.14873(14) 0.56839(8) 0.0477(3) Uani 1 d .
O6 O 0.67830(5) 0.03770(17) 0.67905(8) 0.0602(4) Uani 1 d .
O7 O 0.58419(4) 0.40547(13) 0.41094(7) 0.0436(3) Uani 1 d .
O8 O 0.52427(4) 0.50100(16) 0.40278(8) 0.0552(3) Uani 1 d .
N1 N 0.66724(4) 0.26977(14) 0.41672(8) 0.0380(3) Uani 1 d .
N2 N 0.60252(4) 0.27106(13) 0.54005(8) 0.0357(3) Uani 1 d .
N3 N 0.65516(5) 0.43999(18) 0.16586(11) 0.0553(4) Uani 1 d .
H3 H 0.6765 0.4545 0.1566 0.066 Uiso 1 calc R
N4 N 0.56062(5) 0.34403(19) 0.22687(10) 0.0556(4) Uani 1 d .
H4A H 0.5605 0.3857 0.2677 0.067 Uiso 1 calc R
H4B H 0.5423 0.2787 0.2016 0.067 Uiso 1 calc R
C1 C 0.65601(6) 0.17232(18) 0.35896(10) 0.0425(3) Uani 1 d .
C2 C 0.67950(7) 0.1584(2) 0.31741(12) 0.0524(4) Uani 1 d .
H2 H 0.672 0.0918 0.2766 0.063 Uiso 1 calc R
C3 C 0.71444(7) 0.2468(2) 0.33860(13) 0.0562(5) Uani 1 d .
H3A H 0.7306 0.2392 0.3115 0.067 Uiso 1 calc R
C4 C 0.72580(6) 0.3467(2) 0.39969(12) 0.0512(4) Uani 1 d .
H4 H 0.7494 0.4053 0.4142 0.061 Uiso 1 calc R
C5 C 0.70066(5) 0.35572(18) 0.43819(10) 0.0412(3) Uani 1 d .
C6 C 0.61727(6) 0.08918(19) 0.34896(11) 0.0489(4) Uani 1 d .
C7 C 0.70598(5) 0.45100(19) 0.50711(10) 0.0443(3) Uani 1 d .
C8 C 0.61709(5) 0.18518(17) 0.60420(9) 0.0385(3) Uani 1 d .
C9 C 0.59406(6) 0.16931(19) 0.64640(10) 0.0464(4) Uani 1 d .
H9 H 0.6036 0.1088 0.6909 0.056 Uiso 1 calc R
C10 C 0.55626(7) 0.2465(2) 0.62016(12) 0.0500(4) Uani 1 d .
H10 H 0.5403 0.2384 0.6478 0.06 Uiso 1 calc R
C11 C 0.54179(6) 0.33599(19) 0.55306(11) 0.0451(4) Uani 1 d .
H11 H 0.5166 0.3883 0.5357 0.054 Uiso 1 calc R
C12 C 0.56597(5) 0.34473(16) 0.51301(9) 0.0374(3) Uani 1 d .
C13 C 0.65924(5) 0.11537(18) 0.62081(10) 0.0435(3) Uani 1 d .
C14 C 0.55634(5) 0.42634(17) 0.43633(9) 0.0400(3) Uani 1 d .
C15 C 0.62481(6) 0.3436(2) 0.11980(12) 0.0510(4) Uani 1 d .
C16 C 0.62822(8) 0.2752(2) 0.05640(15) 0.0647(5) Uani 1 d .
H16 H 0.6511 0.2956 0.0465 0.078 Uiso 1 calc R
C17 C 0.59762(9) 0.1787(3) 0.00953(15) 0.0710(6) Uani 1 d .
H17 H 0.5995 0.1347 -0.0331 0.085 Uiso 1 calc R
C18 C 0.56334(8) 0.1447(3) 0.02464(14) 0.0682(5) Uani 1 d .
H18 H 0.5428 0.0786 -0.0078 0.082 Uiso 1 calc R
C19 C 0.56008(7) 0.2085(2) 0.08677(13) 0.0584(5) Uani 1 d .
H19 H 0.5375 0.1845 0.0969 0.07 Uiso 1 calc R
C20 C 0.59053(6) 0.3108(2) 0.13598(11) 0.0468(4) Uani 1 d .
C21 C 0.58902(6) 0.38050(19) 0.20292(11) 0.0462(4) Uani 1 d .
C22 C 0.61966(6) 0.48931(19) 0.24480(11) 0.0467(4) Uani 1 d .
C23 C 0.61829(7) 0.5742(2) 0.30591(12) 0.0556(4) Uani 1 d .
H23 H 0.5959 0.5623 0.3183 0.067 Uiso 1 calc R
C24 C 0.64910(9) 0.6722(2) 0.34636(14) 0.0650(5) Uani 1 d .
H24 H 0.6475 0.7266 0.3861 0.078 Uiso 1 calc R
C25 C 0.68314(9) 0.6927(2) 0.32923(15) 0.0685(6) Uani 1 d .
H25 H 0.7044 0.759 0.3584 0.082 Uiso 1 calc R
C26 C 0.68540(7) 0.6161(2) 0.26990(14) 0.0625(5) Uani 1 d .
H26 H 0.708 0.6308 0.2584 0.075 Uiso 1 calc R
C27 C 0.65327(6) 0.51409(19) 0.22564(12) 0.0497(4) Uani 1 d .
O9 O 0.51030(6) 0.1275(2) 0.35000(14) 0.0883(6) Uani 1 d D
H9A H 0.4953(9) 0.054(3) 0.3180(17) 0.087(9) Uiso 1 d D
H9B H 0.5393(6) 0.131(4) 0.363(2) 0.116(13) Uiso 1 d D
O10 O 0.5 0.6322(3) 0.25 0.0953(10) Uani 1 d SD
H10A H 0.5084(19) 0.572(4) 0.293(2) 0.08 Uiso 0.5 d PD
H10B H 0.5 0.727(2) 0.25 0.1 Uiso 1 d SD
O11 O 0.51987(12) 0.9038(4) 0.2602(3) 0.0837(10) Uani 0.5 d PD
H11A H 0.5490(8) 0.895(5) 0.276(3) 0.2 Uiso 1 d D
O12 O 0.73877(5) 0.4044(3) 0.18939(12) 0.0920(7) Uani 1 d D
H12A H 0.7392(15) 0.428(5) 0.1406(18) 0.166(19) Uiso 1 d D
H12B H 0.7624(13) 0.443(6) 0.236(2) 0.19(2) Uiso 1 d D
O13 O 0.8088(3) 0.6036(10) 0.5064(7) 0.107(4) Uani 0.275(7) d PD
H13A H 0.7896 0.5787 0.529 0.2 Uiso 0.25 d PD
H13B H 0.7886(16) 0.614(10) 0.4491(16) 0.05(2) Uiso 0.25 d PD

loop_
_atom_site_aniso_label
_atom_site_aniso_U_11
_atom_site_aniso_U_22
_atom_site_aniso_U_33
_atom_site_aniso_U_23
_atom_site_aniso_U_13
_atom_site_aniso_U_12
Cr1 0.03460(15) 0.04425(16) 0.03356(15) 0.00150(9) 0.02078(11) 0.00196(9)
O1 0.0480(6) 0.0496(6) 0.0484(6) -0.0061(5) 0.0300(5) -0.0055(5)
O2 0.1010(13) 0.0762(10) 0.0876(11) -0.0414(9) 0.0646(10) -0.0313(10)
O3 0.0445(6) 0.0543(7) 0.0447(6) -0.0058(5) 0.0248(5) -0.0056(5)
O4 0.0537(7) 0.0730(9) 0.0568(7) -0.0040(7) 0.0265(6) -0.0197(7)
O5 0.0408(6) 0.0597(7) 0.0472(6) 0.0124(5) 0.0252(5) 0.0105(5)
O6 0.0558(7) 0.0705(9) 0.0503(7) 0.0214(6) 0.0230(6) 0.0131(6)
O7 0.0439(6) 0.0531(6) 0.0395(5) 0.0077(5) 0.0249(5) 0.0084(5)
O8 0.0508(7) 0.0663(8) 0.0515(7) 0.0113(6) 0.0275(6) 0.0195(6)
N1 0.0374(6) 0.0450(7) 0.0367(6) 0.0057(5) 0.0222(5) 0.0067(5)
N2 0.0361(6) 0.0429(7) 0.0310(6) -0.0018(5) 0.0188(5) -0.0015(5)
N3 0.0523(8) 0.0606(9) 0.0646(9) 0.0062(7) 0.0377(8) 0.0001(7)
N4 0.0459(8) 0.0692(10) 0.0562(8) 0.0051(8) 0.0286(7) 0.0021(7)
C1 0.0470(8) 0.0449(8) 0.0418(8) 0.0042(6) 0.0267(7) 0.0102(7)
C2 0.0631(11) 0.0563(10) 0.0522(9) 0.0039(8) 0.0394(9) 0.0155(8)
C3 0.0577(11) 0.0706(11) 0.0612(11) 0.0153(9) 0.0453(10) 0.0202(9)
C4 0.0414(8) 0.0646(11) 0.0562(9) 0.0178(8) 0.0307(8) 0.0100(7)
C5 0.0352(7) 0.0495(8) 0.0405(7) 0.0111(6) 0.0200(6) 0.0074(6)
C6 0.0567(10) 0.0476(9) 0.0506(9) -0.0046(7) 0.0327(8) 0.0009(7)
C7 0.0379(7) 0.0522(9) 0.0412(7) 0.0057(7) 0.0181(6) -0.0004(7)
C8 0.0401(7) 0.0448(8) 0.0310(7) -0.0011(6) 0.0179(6) -0.0032(6)
C9 0.0546(9) 0.0526(9) 0.0389(8) 0.0015(7) 0.0282(7) -0.0049(7)
C10 0.0548(10) 0.0626(10) 0.0483(9) -0.0031(8) 0.0375(8) -0.0049(8)
C11 0.0429(8) 0.0525(9) 0.0487(9) -0.0048(7) 0.0294(7) 0.0005(7)
C12 0.0364(7) 0.0421(8) 0.0357(7) -0.0039(6) 0.0194(6) -0.0012(6)
C13 0.0409(8) 0.0497(9) 0.0369(7) 0.0018(6) 0.0170(6) -0.0006(6)
C14 0.0383(7) 0.0454(8) 0.0381(7) -0.0001(6) 0.0204(6) 0.0032(6)
C15 0.0527(9) 0.0516(10) 0.0529(9) 0.0122(8) 0.0294(8) 0.0089(8)
C16 0.0744(14) 0.0650(13) 0.0702(13) 0.0034(10) 0.0476(12) 0.0063(10)
C17 0.0861(16) 0.0676(13) 0.0649(13) -0.0005(11) 0.0417(12) 0.0094(12)
C18 0.0708(13) 0.0638(13) 0.0596(11) -0.0024(10) 0.0243(10) -0.0007(10)
C19 0.0501(10) 0.0626(12) 0.0569(11) 0.0066(8) 0.0221(9) 0.0010(8)
C20 0.0428(8) 0.0502(9) 0.0457(8) 0.0121(7) 0.0205(7) 0.0090(7)
C21 0.0390(8) 0.0527(9) 0.0454(8) 0.0161(7) 0.0197(6) 0.0118(7)
C22 0.0474(9) 0.0475(9) 0.0461(8) 0.0145(7) 0.0237(7) 0.0099(7)
C23 0.0659(11) 0.0537(10) 0.0524(10) 0.0124(8) 0.0332(9) 0.0088(8)
C24 0.0851(15) 0.0547(11) 0.0557(11) 0.0051(9) 0.0351(11) 0.0025(10)
C25 0.0771(14) 0.0533(10) 0.0656(12) 0.0037(10) 0.0279(11) -0.0099(10)
C26 0.0590(11) 0.0592(11) 0.0696(12) 0.0095(10) 0.0321(10) -0.0056(9)
C27 0.0488(9) 0.0477(9) 0.0536(9) 0.0124(7) 0.0262(8) 0.0055(7)
O9 0.0624(10) 0.0995(14) 0.1030(14) -0.0324(12) 0.0408(10) 0.0029(9)
O10 0.155(3) 0.0604(14) 0.0615(13) 0 0.0467(17) 0
O11 0.076(2) 0.0596(18) 0.113(3) -0.0013(19) 0.045(2) 0.0032(16)
O12 0.0482(8) 0.159(2) 0.0670(10) 0.0227(12) 0.0274(8) 0.0085(10)
O13 0.100(6) 0.107(6) 0.147(9) -0.061(6) 0.087(6) -0.046(5)

loop_
_atom_type_symbol
_atom_type_description
_atom_type_scat_dispersion_real
_atom_type_scat_dispersion_imag
_atom_type_scat_source
C C 0.0181 0.0091 'International Tables Vol C Tables 4.2.6.8 and 6.1.1.4'
H H 0 0 'International Tables Vol C Tables 4.2.6.8 and 6.1.1.4'
O O 0.0492 0.0322 'International Tables Vol C Tables 4.2.6.8 and 6.1.1.4'
N N 0.0311 0.018 'International Tables Vol C Tables 4.2.6.8 and 6.1.1.4'
Fe Fe -1.1336 3.1974 'International Tables Vol C Tables 4.2.6.8 and 6.1.1.4'
Cr Cr -0.1635 2.4439 'International Tables Vol C Tables 4.2.6.8 and 6.1.1.4'

loop_
_geom_angle_atom_site_label_1
_geom_angle_atom_site_label_2
_geom_angle_atom_site_label_3
_geom_angle
_geom_angle_site_symmetry_1
O1 Cr1 O3 157.84(5) .
O1 Cr1 O5 92.55(6) .
O1 Cr1 O7 90.08(5) .
O3 Cr1 O7 93.78(5) .
O5 Cr1 O3 92.10(5) .
O5 Cr1 O7 157.66(5) .
N1 Cr1 O1 79.22(5) .
N1 Cr1 O3 78.69(5) .
N1 Cr1 O5 97.50(5) .
N1 Cr1 O7 104.78(5) .
N2 Cr1 O1 97.63(5) .
N2 Cr1 O3 104.52(5) .
N2 Cr1 O5 79.24(5) .
N2 Cr1 O7 78.43(5) .
N2 Cr1 N1 175.42(6) .
C6 O1 Cr1 117.70(12) .
C7 O3 Cr1 117.85(11) .
C13 O5 Cr1 117.61(11) .
C14 O7 Cr1 117.73(10) .
C1 N1 Cr1 117.87(11) .
C5 N1 Cr1 118.52(11) .
C5 N1 C1 123.49(14) .
C8 N2 Cr1 117.82(11) .
C8 N2 C12 123.12(13) .
C12 N2 Cr1 118.92(10) .
C15 N3 H3 118.6 .
C27 N3 C15 122.80(17) .
C27 N3 H3 118.6 .
C21 N4 H4A 120 .
C21 N4 H4B 120 .
H4A N4 H4B 120 .
N1 C1 C2 119.65(17) .
N1 C1 C6 111.57(14) .
C2 C1 C6 128.78(17) .
C1 C2 H2 121 .
C3 C2 H2 121 .
C3 C2 C1 117.97(18) .
C2 C3 C4 121.31(16) .
C2 C3 H3A 119.3 .
C4 C3 H3A 119.3 .
C3 C4 H4 121.2 .
C5 C4 C3 117.66(18) .
C5 C4 H4 121.2 .
N1 C5 C4 119.91(17) .
N1 C5 C7 111.02(13) .
C4 C5 C7 129.05(17) .
O1 C6 C1 113.56(15) .
O2 C6 O1 125.32(19) .
O2 C6 C1 121.12(17) .
O3 C7 C5 113.77(14) .
O4 C7 O3 125.38(17) .
O4 C7 C5 120.83(16) .
N2 C8 C9 120.08(15) .
N2 C8 C13 111.57(13) .
C9 C8 C13 128.35(15) .
C8 C9 C10 117.84(16) .
C8 C9 H9 121.1 .
C10 C9 H9 121.1 .
C9 C10 C11 120.96(15) .
C9 C10 H10 119.5 .
C11 C10 H10 119.5 .
C10 C11 H11 121 .
C12 C11 C10 118.03(16) .
C12 C11 H11 121 .
N2 C12 C11 119.95(15) .
N2 C12 C14 111.19(13) .
C11 C12 C14 128.82(15) .
O5 C13 C8 113.60(14) .
O6 C13 O5 125.50(17) .
O6 C13 C8 120.90(16) .
O7 C14 C12 113.69(13) .
O8 C14 O7 125.49(15) .
O8 C14 C12 120.79(14) .
N3 C15 C16 119.12(19) .
N3 C15 C20 120.57(18) .
C16 C15 C20 120.3(2) .
C15 C16 H16 120.3 .
C17 C16 C15 119.4(2) .
C17 C16 H16 120.3 .
C16 C17 H17 119.4 .
C16 C17 C18 121.1(2) .
C18 C17 H17 119.4 .
C17 C18 H18 120 .
C19 C18 C17 120.1(2) .
C19 C18 H18 120 .
C18 C19 C20 120.8(2) .
C18 C19 H19 119.6 .
C20 C19 H19 119.6 .
C15 C20 C21 118.41(18) .
C19 C20 C15 118.26(19) .
C19 C20 C21 123.31(18) .
N4 C21 C20 121.26(18) .
N4 C21 C22 120.24(18) .
C22 C21 C20 118.49(16) .
C23 C22 C21 123.18(17) .
C27 C22 C21 119.16(18) .
C27 C22 C23 117.66(19) .
C22 C23 H23 119.5 .
C24 C23 C22 121.0(2) .
C24 C23 H23 119.5 .
C23 C24 C25 120.9(2) .
C23 C24 H24 119.5 .
C25 C24 H24 119.5 .
C24 C25 H25 119.8 .
C26 C25 C24 120.3(2) .
C26 C25 H25 119.8 .
C27 C26 H26 120 .
C25 C26 C27 120.1(2) .
C25 C26 H26 120 .
N3 C27 C22 120.17(19) .
N3 C27 C26 119.93(18) .
C22 C27 C26 119.9(2) .
H9A O9 H9B 114(3) .
H10A O10 H10B 130(3) .
O11 O11 H11A 175(3) 2_655
H12B O12 H12A 111(3) .
H13A O13 H13B 102(3) .

loop_
_geom_bond_atom_site_label_1
_geom_bond_atom_site_label_2
_geom_bond_distance
_geom_bond_site_symmetry_2
Cr1 O1 1.9853(12) .
Cr1 O3 1.9890(13) .
Cr1 O5 1.9868(12) .
Cr1 O7 2.0082(11) .
Cr1 N1 1.9740(13) .
Cr1 N2 1.9722(13) .
O1 C6 1.301(2) .
O2 C6 1.206(2) .
O3 C7 1.294(2) .
O6 C13 1.213(2) .
O7 C14 1.2945(19) .
O8 C14 1.220(2) .
N1 C1 1.334(2) .
N1 C5 1.331(2) .
N2 C8 1.331(2) .
N2 C12 1.333(2) .
N3 C15 1.358(3) .
N3 C27 1.351(3) .
N3 H3 0.86 .
N4 H4A 0.86 .
N4 H4B 0.86 .
C1 C6 1.513(3) .
C2 C1 1.386(2) .
C2 C3 1.386(3) .
C2 H2 0.93 .
C3 H3A 0.93 .
C4 C3 1.392(3) .
C4 H4 0.93 .
C5 C4 1.386(2) .
C5 C7 1.513(2) .
C7 O4 1.220(2) .
C8 C9 1.385(2) .
C9 H9 0.93 .
C10 C9 1.387(3) .
C10 C11 1.392(3) .
C10 H10 0.93 .
C11 H11 0.93 .
C12 C11 1.380(2) .
C12 C14 1.514(2) .
C13 O5 1.296(2) .
C13 C8 1.516(2) .
C15 C16 1.406(3) .
C16 C17 1.366(4) .
C16 H16 0.93 .
C17 C18 1.404(4) .
C17 H17 0.93 .
C18 H18 0.93 .
C19 C18 1.362(3) .
C19 C20 1.414(3) .
C19 H19 0.93 .
C20 C15 1.414(3) .
C21 N4 1.325(2) .
C21 C20 1.438(3) .
C21 C22 1.432(3) .
C22 C27 1.412(3) .
C23 C22 1.421(3) .
C23 C24 1.356(3) .
C23 H23 0.93 .
C24 C25 1.395(4) .
C24 H24 0.93 .
C25 C26 1.363(4) .
C25 H25 0.93 .
C26 H26 0.93 .
C27 C26 1.419(3) .
O9 H9A 0.908(17) .
O9 H9B 0.928(18) .
O10 H10A 0.909(19) .
O10 H10B 0.923(19) .
O11 O11 1.254(8) 2_655
O11 H11A 0.922(19) .
O12 H12B 0.933(19) .
O12 H12A 0.941(19) .
O13 H13A 0.985(7) .
O13 H13B 0.95(2) .

loop_
_geom_torsion_atom_site_label_1
_geom_torsion_atom_site_label_2
_geom_torsion_atom_site_label_3
_geom_torsion_atom_site_label_4
_geom_torsion
Cr1 O1 C6 C1 -0.4(2)
Cr1 O1 C6 O2 -179.69(19)
Cr1 O3 C7 O4 -175.31(15)
Cr1 O3 C7 C5 3.37(18)
Cr1 O7 C14 O8 179.51(14)
Cr1 O7 C14 C12 -2.18(18)
Cr1 N1 C1 C2 -176.83(13)
Cr1 N1 C1 C6 2.98(18)
Cr1 N1 C5 C4 176.19(12)
Cr1 N1 C5 C7 -2.09(17)
Cr1 N2 C8 C9 -175.72(12)
Cr1 N2 C8 C13 4.35(17)
Cr1 N2 C12 C11 176.86(12)
Cr1 N2 C12 C14 -1.11(17)
O1 Cr1 O3 C7 -8.3(2)
O1 Cr1 O5 C13 -94.80(13)
O1 Cr1 O7 C14 99.05(12)
O1 Cr1 N1 C1 -2.56(12)
O1 Cr1 N1 C5 -178.84(12)
O1 Cr1 N2 C8 87.31(12)
O1 Cr1 N2 C12 -88.46(12)
O3 Cr1 O1 C6 6.3(2)
O3 Cr1 O5 C13 106.88(13)
O3 Cr1 O7 C14 -102.79(12)
O3 Cr1 N1 C1 179.28(12)
O3 Cr1 N1 C5 3.00(11)
O3 Cr1 N2 C12 90.99(12)
O3 Cr1 N2 C8 -93.25(12)
O5 Cr1 O3 C7 93.73(12)
O5 Cr1 O7 C14 2.1(2)
O5 C13 C8 N2 -2.2(2)
O5 C13 C8 C9 177.89(17)
O5 Cr1 N2 C8 -3.86(11)
O5 Cr1 N2 C12 -179.62(12)
O5 Cr1 O1 C6 -95.62(13)
O6 C13 O5 Cr1 179.95(15)
O6 C13 C8 N2 177.00(17)
O6 C13 C8 C9 -2.9(3)
O5 Cr1 N1 C1 88.63(12)
O5 Cr1 N1 C5 -87.65(12)
O7 Cr1 O1 C6 106.57(13)
O7 Cr1 O3 C7 -107.83(12)
O7 Cr1 O5 C13 1.6(2)
O7 Cr1 N1 C1 -89.76(12)
O7 Cr1 N1 C5 93.96(12)
O7 Cr1 N2 C8 175.81(12)
O7 Cr1 N2 C12 0.05(11)
N1 Cr1 O1 C6 1.53(13)
N1 Cr1 O3 C7 -3.50(12)
N1 Cr1 O5 C13 -174.26(13)
N1 Cr1 O7 C14 177.91(12)
N1 Cr1 N2 C12 -134.8(6)
N1 Cr1 N2 C8 41.0(7)
N1 C1 C6 O1 -1.6(2)
N1 C1 C6 O2 177.7(2)
N1 C5 C4 C3 0.5(2)
N1 C5 C7 O3 -0.8(2)
N1 C5 C7 O4 177.91(16)
N2 Cr1 O1 C6 -175.10(13)
N2 Cr1 O3 C7 173.15(12)
N2 Cr1 O5 C13 2.49(12)
N2 Cr1 O7 C14 1.27(12)
N2 Cr1 N1 C1 44.3(7)
N2 Cr1 N1 C5 -132.0(6)
N2 C8 C9 C10 -0.8(2)
N2 C12 C11 C10 -1.5(2)
N2 C12 C14 O7 2.10(19)
N2 C12 C14 O8 -179.50(15)
N3 C15 C16 C17 -179.6(2)
N3 C27 C26 C25 178.8(2)
N4 C21 C20 C15 -172.71(16)
N4 C21 C20 C19 5.7(3)
N4 C21 C22 C23 -7.8(3)
N4 C21 C22 C27 171.63(16)
C1 N1 C5 C4 0.1(2)
C1 N1 C5 C7 -178.15(14)
C1 C2 C3 C4 0.0(3)
C2 C1 C6 O1 178.15(17)
C2 C1 C6 O2 -2.5(3)
C3 C2 C1 N1 0.7(3)
C3 C2 C1 C6 -179.12(17)
C4 C5 C7 O3 -178.92(16)
C4 C5 C7 O4 -0.2(3)
C5 N1 C1 C2 -0.7(2)
C5 N1 C1 C6 179.06(14)
C5 C4 C3 C2 -0.6(3)
C7 C5 C4 C3 178.48(16)
C8 N2 C12 C14 -176.64(14)
C8 N2 C12 C11 1.3(2)
C8 C13 O5 Cr1 -0.91(19)
C9 C10 C11 C12 0.5(3)
C11 C10 C9 C8 0.6(3)
C11 C12 C14 O7 -175.65(16)
C11 C12 C14 O8 2.8(3)
C12 N2 C8 C9 -0.1(2)
C12 N2 C8 C13 179.92(14)
C13 C8 C9 C10 179.10(16)
C14 C12 C11 C10 176.09(16)
C15 N3 C27 C22 2.5(3)
C15 N3 C27 C26 -178.17(18)
C15 C16 C17 C18 -1.2(4)
C16 C17 C18 C19 0.1(4)
C18 C19 C20 C21 -179.31(19)
C18 C19 C20 C15 -0.9(3)
C19 C20 C15 N3 -179.30(17)
C19 C20 C15 C16 -0.2(3)
C20 C21 C22 C23 173.43(16)
C20 C21 C22 C27 -7.1(2)
C20 C19 C18 C17 1.0(3)
C20 C15 C16 C17 1.2(3)
C21 C22 C27 N3 3.0(3)
C21 C22 C27 C26 -176.37(16)
C21 C20 C15 N3 -0.8(3)
C21 C20 C15 C16 178.29(17)
C22 C21 C20 C19 -175.59(16)
C22 C21 C20 C15 6.0(2)
C22 C23 C24 C25 0.0(3)
C22 C27 C26 C25 -1.8(3)
C23 C22 C27 N3 -177.51(16)
C23 C22 C27 C26 3.1(3)
C23 C24 C25 C26 1.5(3)
C24 C23 C22 C21 177.23(18)
C24 C23 C22 C27 -2.3(3)
C24 C25 C26 C27 -0.6(3)
C27 N3 C15 C20 -3.6(3)
C27 N3 C15 C16 177.31(18)
